data_7023255
loop_
_publ_author_name
'Sun, Di'
'Xu, Meng-Zhen'
'Liu, Shan-Shan'
'Yuan, Shuai'
'Lu, Hai-Feng'
'Feng, Sheng-Yu'
'Sun, Dao-Feng'

_publ_section_title
;
 Eight Zn(II) coordination networks based on flexible
 1,4-di(1H-imidazol-1-yl)butane and different dicarboxylates: crystal
 structures, water clusters, and topologies.
;
_journal_issue 34
_journal_name_full 'Dalton transactions (Cambridge, England : 2003)'
_journal_page_first 12324
_journal_page_last 12333
_journal_paper_doi 10.1039/c3dt51114f
_journal_volume 42
_journal_year 2013
_chemical_formula_sum 'C14 H18 N4 O4 S Zn'
_chemical_formula_weight 403.75
_chemical_name_systematic
;
?
;
_space_group_IT_number 15
_symmetry_cell_setting monoclinic
_symmetry_space_group_name_Hall '-C 2yc'
_symmetry_space_group_name_H-M 'C 1 2/c 1'
_atom_sites_solution_hydrogens geom
_atom_sites_solution_primary direct
_atom_sites_solution_secondary difmap
_audit_creation_method SHELXL-97
_cell_angle_alpha 90.00
_cell_angle_beta 90.468(2)
_cell_angle_gamma 90.00
_cell_formula_units_Z 8
_cell_length_a 35.840(3)
_cell_length_b 9.0465(8)
_cell_length_c 12.2671(11)
_cell_measurement_reflns_used 3116
_cell_measurement_temperature 298(2)
_cell_measurement_theta_max 24.63
_cell_measurement_theta_min 2.32
_cell_volume 3977.2(6)
_computing_cell_refinement 'SAINT+ ver. (Bruker, 2001)'
_computing_data_collection 'APEX2 (Bruker, 2008)'
_computing_data_reduction 'SAINT+ ver. (Bruker, 2001)'
_computing_molecular_graphics 'SHELXTL (Sheldrick, 2008)'
_computing_publication_material 'SHELXTL (Sheldrick, 2008)'
_computing_structure_refinement 'SHELXTL (Sheldrick, 2008)'
_computing_structure_solution 'SHELXTL (Sheldrick, 2008)'
_diffrn_ambient_temperature 298(2)
_diffrn_measured_fraction_theta_full 0.995
_diffrn_measured_fraction_theta_max 0.995
_diffrn_radiation_monochromator graphite
_diffrn_radiation_source 'fine-focus sealed tube'
_diffrn_radiation_type MoK\a
_diffrn_radiation_wavelength 0.71073
_diffrn_reflns_av_R_equivalents 0.1032
_diffrn_reflns_av_sigmaI/netI 0.0794
_diffrn_reflns_limit_h_max 39
_diffrn_reflns_limit_h_min -42
_diffrn_reflns_limit_k_max 10
_diffrn_reflns_limit_k_min -10
_diffrn_reflns_limit_l_max 7
_diffrn_reflns_limit_l_min -14
_diffrn_reflns_number 9304
_diffrn_reflns_theta_full 25.00
_diffrn_reflns_theta_max 25.00
_diffrn_reflns_theta_min 2.27
_exptl_absorpt_coefficient_mu 1.362
_exptl_absorpt_correction_T_max 0.8758
_exptl_absorpt_correction_T_min 0.8217
_exptl_absorpt_correction_type multi-scan
_exptl_absorpt_process_details sadabs
_exptl_crystal_colour Yellow
_exptl_crystal_density_diffrn 1.349
_exptl_crystal_density_method 'not measured'
_exptl_crystal_description block
_exptl_crystal_F_000 1664
_exptl_crystal_size_max 0.15
_exptl_crystal_size_mid 0.11
_exptl_crystal_size_min 0.10
_platon_squeeze_details
;
;
_refine_diff_density_max 0.796
_refine_diff_density_min -0.727
_refine_diff_density_rms 0.104
_refine_ls_extinction_method none
_refine_ls_goodness_of_fit_ref 1.158
_refine_ls_hydrogen_treatment constr
_refine_ls_matrix_type full
_refine_ls_number_parameters 253
_refine_ls_number_reflns 3496
_refine_ls_number_restraints 66
_refine_ls_restrained_S_all 1.153
_refine_ls_R_factor_all 0.1018
_refine_ls_R_factor_gt 0.0776
_refine_ls_shift/su_max 0.000
_refine_ls_shift/su_mean 0.000
_refine_ls_structure_factor_coef Fsqd
_refine_ls_weighting_details 'calc w=1/[\s^2^(Fo^2^)+(0.1361P)^2^+0.0000P] where P=(Fo^2^+2Fc^2^)/3'
_refine_ls_weighting_scheme calc
_refine_ls_wR_factor_gt 0.2323
_refine_ls_wR_factor_ref 0.2452
_reflns_number_gt 2385
_reflns_number_total 3496
_reflns_threshold_expression >2sigma(I)
_cod_data_source_file c3dt51114f.txt
_cod_data_source_block p8
_cod_original_sg_symbol_H-M c2/c
_cod_database_code 7023255

loop_
_symmetry_equiv_pos_as_xyz
'x, y, z'
'-x, y, -z+1/2'
'x+1/2, y+1/2, z'
'-x+1/2, y+1/2, -z+1/2'
'-x, -y, -z'
'x, -y, z-1/2'
'-x+1/2, -y+1/2, -z'
'x+1/2, -y+1/2, z-1/2'

loop_
_atom_site_label
_atom_site_type_symbol
_atom_site_fract_x
_atom_site_fract_y
_atom_site_fract_z
_atom_site_U_iso_or_equiv
_atom_site_adp_type
_atom_site_occupancy
_atom_site_symmetry_multiplicity
_atom_site_calc_flag
_atom_site_refinement_flags
Zn1 Zn 0.13914(2) -0.09687(9) 1.09453(6) 0.0521(3) Uani 1 1 d .
S1 S 0.15825(6) 0.3937(2) 0.9081(2) 0.0814(7) Uani 1 1 d .
C1 C 0.1946(2) -0.0668(8) 1.2821(6) 0.0610(18) Uani 1 1 d .
H1 H 0.1776 -0.0138 1.3235 0.073 Uiso 1 1 calc R
C2 C 0.2195(2) -0.1893(9) 1.1501(6) 0.072(2) Uani 1 1 d .
H2 H 0.2232 -0.2340 1.0827 0.086 Uiso 1 1 calc R
C3 C 0.2456(2) -0.1816(12) 1.2361(7) 0.089(3) Uani 1 1 d .
H3 H 0.2692 -0.2244 1.2378 0.106 Uiso 1 1 calc R
C4 C 0.2471(3) -0.0617(8) 1.4239(7) 0.080(3) Uani 1 1 d .
H4A H 0.2368 0.0316 1.4484 0.095 Uiso 1 1 calc R
H4B H 0.2737 -0.0475 1.4136 0.095 Uiso 1 1 calc R
C5 C 0.24171(18) -0.1739(7) 1.5114(6) 0.0610(18) Uani 1 1 d .
H5A H 0.2527 -0.1363 1.5784 0.073 Uiso 1 1 calc R
H5B H 0.2152 -0.1853 1.5235 0.073 Uiso 1 1 calc R
C6 C 0.0866(2) -0.0550(10) 1.2826(7) 0.076(2) Uani 1 1 d .
H6 H 0.0968 0.0371 1.2987 0.092 Uiso 1 1 calc R
C7 C 0.0753(2) -0.2590(8) 1.2055(6) 0.0644(18) Uani 1 1 d .
H7 H 0.0773 -0.3388 1.1581 0.077 Uiso 1 1 calc R
C8 C 0.0511(2) -0.2553(9) 1.2915(6) 0.071(2) Uani 1 1 d .
H8 H 0.0330 -0.3239 1.3103 0.085 Uiso 1 1 calc R
C9 C 0.0458(3) -0.0728(14) 1.4477(8) 0.117(4) Uani 1 1 d .
H9A H 0.0481 -0.1513 1.5012 0.140 Uiso 1 1 calc R
H9B H 0.0607 0.0101 1.4730 0.140 Uiso 1 1 calc R
C10 C 0.0074(3) -0.0278(13) 1.4400(9) 0.105(3) Uani 1 1 d .
H10A H -0.0077 -0.1101 1.4147 0.127 Uiso 1 1 calc R
H10B H 0.0050 0.0520 1.3876 0.127 Uiso 1 1 calc R
C11 C 0.1317(3) 0.2060(9) 1.0700(7) 0.080(2) Uani 1 1 d .
C12 C 0.1263(3) 0.3582(10) 1.0157(7) 0.084(2) Uani 1 1 d .
H12A H 0.1291 0.4345 1.0708 0.101 Uiso 1 1 calc R
H12B H 0.1011 0.3645 0.9870 0.101 Uiso 1 1 calc R
C13 C 0.1407(3) 0.5657(8) 0.8509(6) 0.076(2) Uani 1 1 d .
H13A H 0.1140 0.5602 0.8440 0.091 Uiso 1 1 d R
H13B H 0.1508 0.5813 0.7796 0.091 Uiso 1 1 d R
C14 C 0.1513(6) 0.6957(19) 0.9252(12) 0.056(4) Uani 0.50 1 d PU
C14A C 0.1231(8) 0.695(3) 0.9402(19) 0.077(5) Uani 0.50 1 d PU
N1 N 0.18724(15) -0.1180(6) 1.1836(4) 0.0533(14) Uani 1 1 d .
N2 N 0.22978(16) -0.0998(6) 1.3165(5) 0.0594(15) Uani 1 1 d .
N3 N 0.09562(14) -0.1369(6) 1.1970(4) 0.0521(13) Uani 1 1 d .
N4 N 0.06036(19) -0.1248(9) 1.3433(6) 0.086(2) Uani 1 1 d .
O1 O 0.13688(15) 0.0941(5) 1.0110(4) 0.0677(14) Uani 1 1 d .
O2 O 0.1430(8) 0.193(3) 1.169(2) 0.122(10) Uani 0.50 1 d PU
O2A O 0.1198(7) 0.206(2) 1.1627(17) 0.105(7) Uani 0.50 1 d PU
O3 O 0.1259(5) 0.7342(16) 0.9920(13) 0.064(3) Uani 0.50 1 d PU
O3A O 0.0893(5) 0.7191(17) 0.9449(11) 0.119(5) Uani 0.50 1 d PU
O4A O 0.1487(6) 0.762(2) 0.9818(16) 0.102(5) Uani 0.50 1 d PU
O4 O 0.1835(3) 0.7589(13) 0.9192(8) 0.074(3) Uani 0.50 1 d PU

loop_
_atom_site_aniso_label
_atom_site_aniso_U_11
_atom_site_aniso_U_22
_atom_site_aniso_U_33
_atom_site_aniso_U_23
_atom_site_aniso_U_13
_atom_site_aniso_U_12
Zn1 0.0652(6) 0.0524(5) 0.0387(5) 0.0050(3) -0.0022(3) 0.0038(3)
S1 0.0883(14) 0.0656(13) 0.0905(15) 0.0266(11) 0.0088(12) 0.0126(10)
C1 0.074(4) 0.059(4) 0.050(4) -0.007(3) -0.002(3) 0.021(3)
C2 0.088(5) 0.081(6) 0.047(4) 0.003(4) 0.003(4) 0.034(4)
C3 0.068(5) 0.126(8) 0.071(5) 0.023(5) 0.008(4) 0.039(5)
C4 0.116(7) 0.046(4) 0.076(5) 0.010(4) -0.043(5) -0.016(4)
C5 0.062(4) 0.056(4) 0.065(4) -0.013(4) -0.023(3) 0.009(3)
C6 0.082(5) 0.085(6) 0.062(5) -0.012(4) 0.008(4) -0.011(4)
C7 0.075(4) 0.051(4) 0.067(4) -0.004(4) 0.002(4) 0.006(4)
C8 0.074(5) 0.073(5) 0.065(5) -0.004(4) 0.013(4) -0.010(4)
C9 0.118(9) 0.159(11) 0.074(6) -0.031(7) 0.026(6) -0.006(7)
C10 0.099(7) 0.106(8) 0.112(8) -0.034(7) 0.014(6) -0.017(6)
C11 0.131(7) 0.050(5) 0.059(5) -0.002(4) -0.004(5) -0.021(5)
C12 0.118(7) 0.074(5) 0.060(5) -0.003(4) 0.015(5) 0.027(5)
C13 0.129(7) 0.048(4) 0.050(4) 0.001(3) -0.014(4) 0.010(4)
C14 0.089(11) 0.057(9) 0.020(6) 0.009(6) -0.006(7) -0.001(9)
C14A 0.095(14) 0.087(13) 0.048(10) 0.009(9) -0.020(12) 0.009(12)
N1 0.064(3) 0.049(3) 0.046(3) 0.009(2) -0.005(3) 0.003(2)
N2 0.068(3) 0.049(3) 0.062(3) 0.011(3) -0.014(3) -0.003(3)
N3 0.057(3) 0.055(3) 0.044(3) -0.003(3) 0.004(2) 0.003(3)
N4 0.076(4) 0.110(6) 0.071(4) -0.025(4) 0.025(4) -0.021(4)
O1 0.097(4) 0.053(3) 0.053(3) 0.017(2) -0.005(3) 0.009(3)
O2 0.25(3) 0.059(9) 0.061(9) -0.004(7) -0.035(16) 0.049(16)
O2A 0.23(2) 0.050(10) 0.040(8) 0.000(6) 0.016(13) -0.011(14)
O3 0.070(8) 0.075(8) 0.047(7) -0.019(6) 0.004(8) -0.012(6)
O3A 0.150(11) 0.129(11) 0.077(8) -0.016(8) -0.027(8) 0.062(10)
O4A 0.133(12) 0.106(10) 0.068(9) -0.015(9) -0.029(10) -0.025(11)
O4 0.073(6) 0.088(7) 0.061(6) -0.024(6) 0.017(5) -0.020(6)

loop_
_atom_type_symbol
_atom_type_description
_atom_type_scat_dispersion_real
_atom_type_scat_dispersion_imag
_atom_type_scat_source
C C 0.0033 0.0016 'International Tables Vol C Tables 4.2.6.8 and 6.1.1.4'
H H 0.0000 0.0000 'International Tables Vol C Tables 4.2.6.8 and 6.1.1.4'
N N 0.0061 0.0033 'International Tables Vol C Tables 4.2.6.8 and 6.1.1.4'
O O 0.0106 0.0060 'International Tables Vol C Tables 4.2.6.8 and 6.1.1.4'
S S 0.1246 0.1234 'International Tables Vol C Tables 4.2.6.8 and 6.1.1.4'
Zn Zn 0.2839 1.4301 'International Tables Vol C Tables 4.2.6.8 and 6.1.1.4'

loop_
_geom_angle_atom_site_label_1
_geom_angle_atom_site_label_2
_geom_angle_atom_site_label_3
_geom_angle
_geom_angle_site_symmetry_1
_geom_angle_site_symmetry_3
_geom_angle_publ_flag
O1 Zn1 O3 108.8(5) . 1_545 y
O1 Zn1 N3 116.0(2) . . y
O3 Zn1 N3 94.1(5) 1_545 . y
O1 Zn1 N1 112.6(2) . . y
O3 Zn1 N1 116.9(5) 1_545 . y
N3 Zn1 N1 107.4(2) . . y
C12 S1 C13 102.5(4) . . ?
N1 C1 N2 112.6(6) . . ?
N1 C1 H1 123.7 . . ?
N2 C1 H1 123.7 . . ?
C3 C2 N1 107.8(6) . . ?
C3 C2 H2 126.1 . . ?
N1 C2 H2 126.1 . . ?
N2 C3 C2 107.0(6) . . ?
N2 C3 H3 126.5 . . ?
C2 C3 H3 126.5 . . ?
N2 C4 C5 115.0(6) . . ?
N2 C4 H4A 108.5 . . ?
C5 C4 H4A 108.5 . . ?
N2 C4 H4B 108.5 . . ?
C5 C4 H4B 108.5 . . ?
H4A C4 H4B 107.5 . . ?
C5 C5 C4 115.4(8) 7_548 . ?
C5 C5 H5A 108.4 7_548 . ?
C4 C5 H5A 108.4 . . ?
C5 C5 H5B 108.4 7_548 . ?
C4 C5 H5B 108.4 . . ?
H5A C5 H5B 107.5 . . ?
N3 C6 N4 110.4(7) . . ?
N3 C6 H6 124.8 . . ?
N4 C6 H6 124.8 . . ?
N3 C7 C8 113.0(7) . . ?
N3 C7 H7 123.5 . . ?
C8 C7 H7 123.5 . . ?
N4 C8 C7 103.0(7) . . ?
N4 C8 H8 128.5 . . ?
C7 C8 H8 128.5 . . ?
C10 C9 N4 112.4(10) . . ?
C10 C9 H9A 109.1 . . ?
N4 C9 H9A 109.1 . . ?
C10 C9 H9B 109.1 . . ?
N4 C9 H9B 109.1 . . ?
H9A C9 H9B 107.9 . . ?
C9 C10 C10 110.1(11) . 5_558 ?
C9 C10 H10A 109.6 . . ?
C10 C10 H10A 109.6 5_558 . ?
C9 C10 H10B 109.6 . . ?
C10 C10 H10B 109.6 5_558 . ?
H10A C10 H10B 108.2 . . ?
O2A C11 O1 126.2(13) . . ?
O2A C11 O2 39.3(16) . . ?
O1 C11 O2 114.9(13) . . ?
O2A C11 C12 111.2(13) . . ?
O1 C11 C12 119.2(7) . . ?
O2 C11 C12 122.1(14) . . ?
C11 C12 S1 113.7(6) . . ?
C11 C12 H12A 108.8 . . ?
S1 C12 H12A 108.8 . . ?
C11 C12 H12B 108.8 . . ?
S1 C12 H12B 108.8 . . ?
H12A C12 H12B 107.7 . . ?
C14 C13 S1 110.1(7) . . ?
C14 C13 C14A 36.3(9) . . ?
S1 C13 C14A 117.5(8) . . ?
C14 C13 H13A 109.6 . . ?
S1 C13 H13A 109.4 . . ?
C14A C13 H13A 73.9 . . ?
C14 C13 H13B 109.6 . . ?
S1 C13 H13B 110.2 . . ?
C14A C13 H13B 128.5 . . ?
H13A C13 H13B 108.0 . . ?
O4A C14 C14A 76(2) . . ?
O4A C14 O4 82(3) . . ?
C14A C14 O4 153(3) . . ?
O4A C14 O3 42.4(14) . . ?
C14A C14 O3 35.1(13) . . ?
O4 C14 O3 124(2) . . ?
O4A C14 C13 157(3) . . ?
C14A C14 C13 82(2) . . ?
O4 C14 C13 121.6(14) . . ?
O3 C14 C13 114(2) . . ?
O3 C14A C14 91(3) . . ?
O3 C14A O3A 90(4) . . ?
C14 C14A O3A 167(3) . . ?
O3 C14A O4A 45(2) . . ?
C14 C14A O4A 47.8(16) . . ?
O3A C14A O4A 129(3) . . ?
O3 C14A C13 146(4) . . ?
C14 C14A C13 62(2) . . ?
O3A C14A C13 121.0(19) . . ?
O4A C14A C13 109(3) . . ?
C1 N1 C2 105.9(6) . . ?
C1 N1 Zn1 128.2(5) . . ?
C2 N1 Zn1 125.9(5) . . ?
C1 N2 C3 106.6(6) . . ?
C1 N2 C4 127.0(7) . . ?
C3 N2 C4 126.3(7) . . ?
C6 N3 C7 105.4(6) . . ?
C6 N3 Zn1 125.4(5) . . ?
C7 N3 Zn1 128.1(5) . . ?
C6 N4 C8 108.0(7) . . ?
C6 N4 C9 125.6(8) . . ?
C8 N4 C9 126.3(8) . . ?
C11 O1 Zn1 113.8(5) . . ?
O2A O2 C11 66(3) . . ?
O2 O2A C11 74(3) . . ?
C14A O3 O4A 98(4) . . ?
C14A O3 C14 54(3) . . ?
O4A O3 C14 46.0(16) . . ?
C14A O3 O3A 59(3) . . ?
O4A O3 O3A 146(2) . . ?
C14 O3 O3A 111.7(18) . . ?
C14A O3 Zn1 158(3) . 1_565 ?
O4A O3 Zn1 70(2) . 1_565 ?
C14 O3 Zn1 116.0(17) . 1_565 ?
O3A O3 Zn1 121.9(10) . 1_565 ?
C14A O3A O3 30.8(11) . . ?
C14 O4A O3 92(2) . . ?
C14 O4A C14A 55.9(16) . . ?
O3 O4A C14A 37.1(17) . . ?
C14 O4A O4 60(2) . . ?
O3 O4A O4 151(3) . . ?
C14A O4A O4 115(3) . . ?
C14 O4A Zn1 175(3) . 1_565 ?
O3 O4A Zn1 85(2) . 1_565 ?
C14A O4A Zn1 120(3) . 1_565 ?
O4 O4A Zn1 123.0(11) . 1_565 ?
C14 O4 O4A 38.2(8) . . ?

loop_
_geom_bond_atom_site_label_1
_geom_bond_atom_site_label_2
_geom_bond_distance
_geom_bond_site_symmetry_2
_geom_bond_publ_flag
Zn1 O1 2.010(4) . y
Zn1 O3 2.033(16) 1_545 y
Zn1 N3 2.043(5) . y
Zn1 N1 2.043(5) . y
S1 C12 1.784(9) . ?
S1 C13 1.817(7) . ?
C1 N1 1.318(8) . ?
C1 N2 1.360(9) . ?
C1 H1 0.9300 . ?
C2 C3 1.407(10) . ?
C2 N1 1.390(9) . ?
C2 H2 0.9300 . ?
C3 N2 1.361(10) . ?
C3 H3 0.9300 . ?
C4 N2 1.492(9) . ?
C4 C5 1.492(11) . ?
C4 H4A 0.9700 . ?
C4 H4B 0.9700 . ?
C5 C5 1.526(13) 7_548 ?
C5 H5A 0.9700 . ?
C5 H5B 0.9700 . ?
C6 N3 1.327(10) . ?
C6 N4 1.360(11) . ?
C6 H6 0.9300 . ?
C7 N3 1.328(9) . ?
C7 C8 1.371(10) . ?
C7 H7 0.9300 . ?
C8 N4 1.379(10) . ?
C8 H8 0.9300 . ?
C9 C10 1.435(14) . ?
C9 N4 1.465(11) . ?
C9 H9A 0.9700 . ?
C9 H9B 0.9700 . ?
C10 C10 1.65(2) 5_558 ?
C10 H10A 0.9700 . ?
C10 H10B 0.9700 . ?
C11 O2A 1.22(2) . ?
C11 O1 1.259(9) . ?
C11 O2 1.28(2) . ?
C11 C12 1.541(12) . ?
C12 H12A 0.9700 . ?
C12 H12B 0.9700 . ?
C13 C14 1.53(2) . ?
C13 C14A 1.72(3) . ?
C13 H13A 0.9602 . ?
C13 H13B 0.9600 . ?
C14 O4A 0.920(19) . ?
C14 C14A 1.03(3) . ?
C14 O4 1.29(2) . ?
C14 O3 1.28(3) . ?
C14A O3 0.735(19) . ?
C14A O3A 1.23(3) . ?
C14A O4A 1.21(3) . ?
O2 O2A 0.84(3) . ?
O3 O4A 0.862(17) . ?
O3 O3A 1.43(2) . ?
O3 Zn1 2.033(16) 1_565 ?
O4A O4 1.47(3) . ?
O4A Zn1 1.92(2) 1_565 ?

loop_
_platon_squeeze_void_nr
_platon_squeeze_void_average_x
_platon_squeeze_void_average_y
_platon_squeeze_void_average_z
_platon_squeeze_void_volume
_platon_squeeze_void_count_electrons
_platon_squeeze_void_content
1 0.500 0.000 -0.006 265 64 ' '
2 0.000 0.500 0.239 265 64 ' '
